data_7025883
loop_
_publ_author_name
'Wang, Jiao'
'Pan, Yingli'
'Chen, Jiangfang'
'Gu, Jiansheng'
'Zhang, Yong'
'Jia, Dingxian'

_publ_section_title
;
 Investigating metal size effects in the Ln/As/Se/amine (Ln = lanthanide
 excluding Pm, amine = en, dien, en+trien) systems: solvothermal syntheses
 and characterizations of lanthanide selenidoarsenates.
;
_journal_issue 30
_journal_name_full 'Dalton transactions (Cambridge, England : 2003)'
_journal_page_first 7066
_journal_page_last 7072
_journal_paper_doi 10.1039/c0dt00040j
_journal_volume 39
_journal_year 2010
_chemical_formula_moiety 'C6 H26 As La N6 O Se4'
_chemical_formula_sum 'C6 H26 As La N6 O Se4'
_chemical_formula_weight 728.00
_chemical_name_systematic
;
?
;
_space_group_IT_number 147
_symmetry_cell_setting trigonal
_symmetry_Int_Tables_number 147
_symmetry_space_group_name_Hall '-P 3'
_symmetry_space_group_name_H-M 'P -3'
_atom_sites_solution_primary direct
_atom_sites_solution_secondary difmap
_audit_creation_method SHELXL-97
_cell_angle_alpha 90.00
_cell_angle_beta 90.00
_cell_angle_gamma 120.00
_cell_formula_units_Z 6
_cell_length_a 19.112(2)
_cell_length_b 19.112(2)
_cell_length_c 9.4870(10)
_cell_measurement_reflns_used 11577
_cell_measurement_temperature 223(2)
_cell_measurement_theta_max 25.3
_cell_measurement_theta_min 3.0
_cell_volume 3001.0(5)
_computing_cell_refinement CrystalClear
_computing_data_collection CrystalClear
_computing_data_reduction CrystalStructure
_computing_structure_refinement 'SHELXL-97 (Sheldrick, 1997)'
_computing_structure_solution 'SHELXS-97 (Sheldrick, 1990)'
_diffrn_ambient_temperature 223(2)
_diffrn_detector_area_resol_mean 7.31
_diffrn_measured_fraction_theta_full 0.994
_diffrn_measured_fraction_theta_max 0.994
_diffrn_measurement_device_type 'Rigaku Mercury'
_diffrn_measurement_method \w
_diffrn_radiation_monochromator graphite
_diffrn_radiation_source 'fine-focus sealed tube'
_diffrn_radiation_type MoK\a
_diffrn_radiation_wavelength 0.71073
_diffrn_reflns_av_R_equivalents 0.0577
_diffrn_reflns_av_sigmaI/netI 0.0364
_diffrn_reflns_limit_h_max 23
_diffrn_reflns_limit_h_min -23
_diffrn_reflns_limit_k_max 20
_diffrn_reflns_limit_k_min -23
_diffrn_reflns_limit_l_max 11
_diffrn_reflns_limit_l_min -10
_diffrn_reflns_number 29458
_diffrn_reflns_theta_full 25.34
_diffrn_reflns_theta_max 25.34
_diffrn_reflns_theta_min 3.03
_exptl_absorpt_coefficient_mu 11.055
_exptl_absorpt_correction_T_max 0.2159
_exptl_absorpt_correction_T_min 0.1612
_exptl_absorpt_correction_type multi-scan
_exptl_absorpt_process_details 'Jacobson, R. (1998) Private communication'
_exptl_crystal_colour orange
_exptl_crystal_density_diffrn 2.417
_exptl_crystal_density_method 'not measured'
_exptl_crystal_description block
_exptl_crystal_F_000 2028
_exptl_crystal_size_max 0.26
_exptl_crystal_size_mid 0.25
_exptl_crystal_size_min 0.20
_refine_diff_density_max 2.229
_refine_diff_density_min -1.737
_refine_diff_density_rms 0.405
_refine_ls_extinction_method none
_refine_ls_goodness_of_fit_ref 1.234
_refine_ls_matrix_type full
_refine_ls_number_parameters 143
_refine_ls_number_reflns 3652
_refine_ls_number_restraints 16
_refine_ls_restrained_S_all 1.232
_refine_ls_R_factor_all 0.0814
_refine_ls_R_factor_gt 0.0793
_refine_ls_shift/su_max 0.000
_refine_ls_shift/su_mean 0.000
_refine_ls_structure_factor_coef Fsqd
_refine_ls_weighting_details 'calc w=1/[\s^2^(Fo^2^)+(0.0000P)^2^+411.8674P] where P=(Fo^2^+2Fc^2^)/3'
_refine_ls_weighting_scheme calc
_refine_ls_wR_factor_gt 0.1778
_refine_ls_wR_factor_ref 0.1787
_reflns_number_gt 3546
_reflns_number_total 3652
_reflns_threshold_expression >2sigma(I)
_cod_data_source_file c0dt00040j.txt
_cod_data_source_block complex_1a
_cod_original_cell_volume 3001.1(5)
_cod_original_sg_symbol_Hall P63/m
_cod_database_code 7025883

loop_
_symmetry_equiv_pos_as_xyz
'x, y, z'
'-y, x-y, z'
'-x+y, -x, z'
'-x, -y, -z'
'y, -x+y, -z'
'x-y, x, -z'

loop_
_atom_site_label
_atom_site_type_symbol
_atom_site_fract_x
_atom_site_fract_y
_atom_site_fract_z
_atom_site_U_iso_or_equiv
_atom_site_adp_type
_atom_site_occupancy
_atom_site_symmetry_multiplicity
_atom_site_calc_flag
_atom_site_refinement_flags
As1 As 0.65206(14) 0.67464(14) 0.7502(3) 0.0171(5) Uani 1 1 d .
La1 La 0.66289(8) 0.68548(8) 0.25003(14) 0.0141(4) Uani 1 1 d D
Se1 Se 0.71961(17) 0.75642(15) 0.5592(2) 0.0238(6) Uani 1 1 d .
Se2 Se 0.71966(17) 0.75643(15) 0.9410(2) 0.0239(6) Uani 1 1 d .
Se3 Se 0.51859(16) 0.63875(17) 0.7500(4) 0.0344(8) Uani 1 1 d .
Se4 Se 0.66137(15) 0.55930(15) 0.7499(3) 0.0224(6) Uani 1 1 d .
N1 N 0.7324(14) 0.8508(13) 0.250(3) 0.0341(3) Uani 1 1 d .
N2 N 0.8302(14) 0.7739(12) 0.249(3) 0.0337(3) Uani 1 1 d D
N3A N 0.5607(19) 0.727(3) 0.136(6) 0.0468(5) Uani 0.54 1 d PD
N3B N 0.5178(19) 0.631(3) 0.121(5) 0.0471(5) Uani 0.46 1 d PD
N4A N 0.5182(18) 0.630(3) 0.381(5) 0.0468(5) Uani 0.54 1 d PD
N4B N 0.5615(19) 0.727(3) 0.364(7) 0.0462(5) Uani 0.46 1 d PD
N5A N 0.728(3) 0.6038(19) 0.122(6) 0.0472(4) Uani 0.54 1 d PD
N5B N 0.640(3) 0.553(3) 0.134(7) 0.0422(4) Uani 0.46 1 d PD
N6A N 0.640(3) 0.553(3) 0.373(6) 0.0434(4) Uani 0.54 1 d PD
N6B N 0.729(3) 0.604(2) 0.380(7) 0.0418(4) Uani 0.46 1 d PD
C1 C 0.8201(16) 0.8992(16) 0.248(4) 0.0332(3) Uani 1 1 d D
C2A C 0.867(2) 0.8590(15) 0.292(6) 0.0341(3) Uani 0.58 1 d PD
C2B C 0.861(3) 0.855(2) 0.191(6) 0.0340(3) Uani 0.42 1 d PD
C3 C 0.4750(17) 0.6727(18) 0.172(3) 0.0465(5) Uani 1 1 d D
C4 C 0.4754(17) 0.6727(18) 0.330(3) 0.0472(5) Uani 1 1 d D
C5 C 0.6929(19) 0.5194(17) 0.171(3) 0.0453(4) Uani 1 1 d D
C6 C 0.6929(19) 0.5203(17) 0.329(3) 0.0471(4) Uani 1 1 d D
O1A O 0.549(2) 0.560(2) 0.082(3) 0.031(8) Uani 0.48 1 d P
O1B O 0.549(2) 0.559(2) 0.417(3) 0.032(7) Uani 0.52 1 d P

loop_
_atom_site_aniso_label
_atom_site_aniso_U_11
_atom_site_aniso_U_22
_atom_site_aniso_U_33
_atom_site_aniso_U_23
_atom_site_aniso_U_13
_atom_site_aniso_U_12
As1 0.0180(12) 0.0139(11) 0.0182(12) -0.0003(9) -0.0002(10) 0.0072(10)
La1 0.0141(7) 0.0147(7) 0.0123(7) 0.0002(5) -0.003(5) 0.005(5)
Se1 0.0365(15) 0.0226(13) 0.0074(11) 0.0008(9) 0.0013(10) 0.0109(11)
Se2 0.0371(15) 0.0232(13) 0.0068(11) -0.0007(9) -0.0011(10) 0.0116(12)
Se3 0.0176(13) 0.0241(14) 0.064(2) 0.0002(13) 0.0003(13) 0.0122(11)
Se4 0.0215(12) 0.0173(12) 0.0302(14) 0.0003(10) 0.0004(10) 0.0111(10)
N1 0.0282(7) 0.0201(6) 0.0427(10) -0.004(6) -0.002(7) 0.008(6)
N2 0.0232(7) 0.0217(6) 0.0415(10) -0.002(6) -0.001(7) 0.001(6)
N3A 0.0361(9) 0.0341(9) 0.0681(13) 0.001(9) 0.003(9) 0.011(8)
N3B 0.0326(9) 0.0350(9) 0.0697(13) 0.002(9) 0.005(9) 0.013(8)
N4A 0.0332(9) 0.0352(9) 0.0672(13) 0.003(9) 0.006(9) 0.009(8)
N4B 0.0329(9) 0.0342(9) 0.0691(13) 0.002(9) 0.002(9) 0.016(8)
N5A 0.0513(10) 0.0328(9) 0.0537(12) -0.002(8) 0.002(9) 0.014(8)
N5B 0.0431(10) 0.0365(9) 0.0521(12) -0.005(8) 0.003(9) 0.023(8)
N6A 0.0472(10) 0.0336(9) 0.0601(12) -0.003(8) 0.006(9) 0.021(8)
N6B 0.0451(10) 0.0348(9) 0.0577(12) -0.003(8) 0.002(9) 0.030(8)
C1 0.026(7) 0.016(6) 0.058(10) -0.003(6) -0.001(7) 0.009(6)
C2A 0.0256(7) 0.0236(6) 0.0501(10) -0.002(6) -0.001(7) 0.009(6)
C2B 0.0266(7) 0.0268(6) 0.0417(10) -0.003(6) -0.003(7) 0.010(6)
C3 0.0371(9) 0.0328(9) 0.0632(13) 0.001(9) 0.003(9) 0.014(8)
C4 0.0353(9) 0.0313(9) 0.0673(13) 0.004(9) 0.006(9) 0.010(8)
C5 0.0452(10) 0.0306(9) 0.0642(12) -0.003(8) 0.002(9) 0.020(8)
C6 0.0467(10) 0.0337(9) 0.0592(12) -0.002(8) 0.007(9) 0.017(8)
O1A 0.043(2) 0.025(19) 0.047(16) 0.012(14) 0.014(15) 0.020(17)
O1B 0.043(2) 0.028(18) 0.042(14) -0.008(13) -0.009(13) 0.016(16)

loop_
_atom_type_symbol
_atom_type_description
_atom_type_scat_dispersion_real
_atom_type_scat_dispersion_imag
_atom_type_scat_source
C C 0.0033 0.0016 'International Tables Vol C Tables 4.2.6.8 and 6.1.1.4'
H H 0.0000 0.0000 'International Tables Vol C Tables 4.2.6.8 and 6.1.1.4'
La La -0.2871 2.4523 'International Tables Vol C Tables 4.2.6.8 and 6.1.1.4'
As As 0.0499 2.0058 'International Tables Vol C Tables 4.2.6.8 and 6.1.1.4'
Se Se -0.0929 2.2259 'International Tables Vol C Tables 4.2.6.8 and 6.1.1.4'
N N 0.0061 0.0033 'International Tables Vol C Tables 4.2.6.8 and 6.1.1.4'
O O 0.0106 0.0060 'International Tables Vol C Tables 4.2.6.8 and 6.1.1.4'

loop_
_geom_angle_atom_site_label_1
_geom_angle_atom_site_label_2
_geom_angle_atom_site_label_3
_geom_angle
_geom_angle_site_symmetry_3
Se3 As1 Se4 108.78(13) .
Se3 As1 Se2 111.41(15) .
Se4 As1 Se2 111.30(14) .
Se3 As1 Se1 111.31(15) .
Se4 As1 Se1 111.20(14) .
Se2 As1 Se1 102.77(13) .
N5B La1 N6A 51.6(16) .
N5B La1 N4B 132.3(14) .
N6A La1 N4B 108.4(16) .
N5B La1 N3A 109.1(15) .
N6A La1 N3A 132.2(12) .
N4B La1 N3A 47.6(18) .
N5B La1 N3B 78.0(12) .
N6A La1 N3B 100.5(16) .
N4B La1 N3B 62.8(13) .
N3A La1 N3B 34.6(14) .
N5B La1 N4A 100.1(16) .
N6A La1 N4A 77.1(10) .
N4B La1 N4A 34.9(14) .
N3A La1 N4A 63.0(11) .
N3B La1 N4A 53.8(16) .
N5B La1 N5A 31.9(14) .
N6A La1 N5A 63.1(11) .
N4B La1 N5A 164.2(12) .
N3A La1 N5A 127.0(17) .
N3B La1 N5A 104.5(13) .
N4A La1 N5A 130.6(12) .
N5B La1 N6B 62.5(13) .
N6A La1 N6B 31.9(14) .
N4B La1 N6B 126.6(19) .
N3A La1 N6B 164.2(13) .
N3B La1 N6B 130.9(14) .
N4A La1 N6B 104.0(14) .
N5A La1 N6B 53.5(15) .
N5B La1 N1 150.7(15) .
N6A La1 N1 149.7(13) .
N4B La1 N1 70.2(11) .
N3A La1 N1 70.4(10) .
N3B La1 N1 104.9(12) .
N4A La1 N1 104.9(10) .
N5A La1 N1 124.3(9) .
N6B La1 N1 123.9(9) .
N5B La1 N2 99.9(12) .
N6A La1 N2 100.1(10) .
N4B La1 N2 127.5(9) .
N3A La1 N2 127.5(9) .
N3B La1 N2 151.4(14) .
N4A La1 N2 151.5(13) .
N5A La1 N2 68.2(11) .
N6B La1 N2 68.3(12) .
N1 La1 N2 63.4(7) .
N5B La1 O1A 40.4(11) .
N6A La1 O1A 74.9(13) .
N4B La1 O1A 96.8(11) .
N3A La1 O1A 69.9(13) .
N3B La1 O1A 37.5(10) .
N4A La1 O1A 74.0(13) .
N5A La1 O1A 68.5(13) .
N6B La1 O1A 98.6(10) .
N1 La1 O1A 135.3(9) .
N2 La1 O1A 133.3(9) .
N5B La1 O1B 73.7(15) .
N6A La1 O1B 39.6(10) .
N4B La1 O1B 70.3(14) .
N3A La1 O1B 96.8(10) .
N3B La1 O1B 73.7(15) .
N4A La1 O1B 37.5(10) .
N5A La1 O1B 97.9(10) .
N6B La1 O1B 68.4(14) .
N1 La1 O1B 135.5(9) .
N2 La1 O1B 133.6(9) .
O1A La1 O1B 69.2(9) .
As1 Se1 La1 118.45(11) .
As1 Se2 La1 118.41(12) 1_556
C1 N1 La1 118.1(15) .
C2A N2 C2B 38(3) .
C2A N2 La1 116(2) .
C2B N2 La1 112(3) .
C3 N3A La1 115(3) .
C3 N3B La1 112.1(19) .
C4 N4A La1 111.9(18) .
C4 N4B La1 115(3) .
C5 N5A La1 113(3) .
C5 N5B La1 120(3) .
C6 N6A La1 117(3) .
C6 N6B La1 112(3) .
N1 C1 C2A 118(3) .
N1 C1 C2B 114(3) .
C2A C1 C2B 38(3) .
N2 C2A C1 115(2) .
N2 C2B C1 114(2) .
N3A C3 N3B 66(3) .
N3A C3 C4 103(3) .
N3B C3 C4 109(3) .
N4B C4 N4A 66(3) .
N4B C4 C3 103(4) .
N4A C4 C3 109(3) .
N5A C5 N5B 59(3) .
N5A C5 C6 108(3) .
N5B C5 C6 103(3) .
N6B C6 N6A 60(3) .
N6B C6 C5 110(3) .
N6A C6 C5 107(3) .

loop_
_geom_bond_atom_site_label_1
_geom_bond_atom_site_label_2
_geom_bond_distance
_geom_bond_site_symmetry_2
As1 Se3 2.286(4) .
As1 Se4 2.299(3) .
As1 Se2 2.318(3) .
As1 Se1 2.318(3) .
La1 N5B 2.59(5) .
La1 N6A 2.62(5) .
La1 N4B 2.66(6) .
La1 N3A 2.67(5) .
La1 N3B 2.715(19) .
La1 N4A 2.717(19) .
La1 N5A 2.72(4) .
La1 N6B 2.73(5) .
La1 N1 2.75(2) .
La1 N2 2.77(2) .
La1 O1A 2.79(4) .
La1 O1B 2.80(3) .
Se2 La1 3.184(3) 1_556
N1 C1 1.46(3) .
N2 C2A 1.471(10) .
N2 C2B 1.472(10) .
N3A C3 1.475(10) .
N3B C3 1.486(10) .
N4A C4 1.487(10) .
N4B C4 1.476(10) .
N5A C5 1.479(10) .
N5B C5 1.484(10) .
N6A C6 1.485(10) .
N6B C6 1.479(10) .
C1 C2A 1.497(10) .
C1 C2B 1.499(10) .
C3 C4 1.499(10) .
C5 C6 1.502(10) .

loop_
_geom_torsion_atom_site_label_1
_geom_torsion_atom_site_label_2
_geom_torsion_atom_site_label_3
_geom_torsion_atom_site_label_4
_geom_torsion
_geom_torsion_site_symmetry_4
Se3 As1 Se1 La1 -61.35(17) .
Se4 As1 Se1 La1 60.12(17) .
Se2 As1 Se1 La1 179.29(12) .
N5B La1 Se1 As1 -51.9(16) .
N6A La1 Se1 As1 -36.5(8) .
N4B La1 Se1 As1 76.8(13) .
N3A La1 Se1 As1 96.1(8) .
N3B La1 Se1 As1 60.4(15) .
N4A La1 Se1 As1 41.9(7) .
N5A La1 Se1 As1 -88.9(8) .
N6B La1 Se1 As1 -67.3(12) .
N1 La1 Se1 As1 152.7(6) .
N2 La1 Se1 As1 -139.8(5) .
O1A La1 Se1 As1 8.0(13) .
O1B La1 Se1 As1 3.6(7) .
Se3 As1 Se2 La1 61.39(18) 1_556
Se4 As1 Se2 La1 -60.22(17) 1_556
Se1 As1 Se2 La1 -179.33(12) 1_556
N5B La1 N1 C1 -59(3) .
N6A La1 N1 C1 63(3) .
N4B La1 N1 C1 156(3) .
N3A La1 N1 C1 -154(3) .
N3B La1 N1 C1 -151(2) .
N4A La1 N1 C1 153(2) .
N5A La1 N1 C1 -32(3) .
N6B La1 N1 C1 34(3) .
N2 La1 N1 C1 1(2) .
O1A La1 N1 C1 -125(2) .
O1B La1 N1 C1 127(2) .
N5B La1 N2 C2A 172(3) .
N6A La1 N2 C2A -135(3) .
N4B La1 N2 C2A -12(3) .
N3A La1 N2 C2A 49(3) .
N3B La1 N2 C2A 89(3) .
N4A La1 N2 C2A -54(3) .
N5A La1 N2 C2A 169(3) .
N6B La1 N2 C2A -133(3) .
N1 La1 N2 C2A 18(3) .
O1A La1 N2 C2A 146(3) .
O1B La1 N2 C2A -111(3) .
N5B La1 N2 C2B 131(3) .
N6A La1 N2 C2B -177(3) .
N4B La1 N2 C2B -54(3) .
N3A La1 N2 C2B 7(3) .
N3B La1 N2 C2B 48(3) .
N4A La1 N2 C2B -95(3) .
N5A La1 N2 C2B 128(3) .
N6B La1 N2 C2B -174(3) .
N1 La1 N2 C2B -24(3) .
O1A La1 N2 C2B 104(3) .
O1B La1 N2 C2B -153(3) .
N5B La1 N3A C3 69(4) .
N6A La1 N3A C3 14(5) .
N4B La1 N3A C3 -62(3) .
N3B La1 N3A C3 42(3) .
N4A La1 N3A C3 -23(3) .
N5A La1 N3A C3 99(3) .
N6B La1 N3A C3 14(8) .
N1 La1 N3A C3 -142(4) .
N2 La1 N3A C3 -171(3) .
O1A La1 N3A C3 59(3) .
O1B La1 N3A C3 -6(3) .
N5B La1 N3B C3 166(4) .
N6A La1 N3B C3 119(3) .
N4B La1 N3B C3 13(3) .
N3A La1 N3B C3 -40(3) .
N4A La1 N3B C3 53(3) .
N5A La1 N3B C3 -176(3) .
N6B La1 N3B C3 130(3) .
N1 La1 N3B C3 -44(4) .
N2 La1 N3B C3 -106(3) .
O1A La1 N3B C3 166(5) .
O1B La1 N3B C3 89(3) .
N5B La1 N4A C4 -120(3) .
N6A La1 N4A C4 -167(3) .
N4B La1 N4A C4 40(3) .
N3A La1 N4A C4 -14(3) .
N3B La1 N4A C4 -53(3) .
N5A La1 N4A C4 -131(3) .
N6B La1 N4A C4 176(3) .
N1 La1 N4A C4 44(3) .
N2 La1 N4A C4 106(3) .
O1A La1 N4A C4 -89(3) .
O1B La1 N4A C4 -166(5) .
N5B La1 N4B C4 -15(5) .
N6A La1 N4B C4 -69(4) .
N3A La1 N4B C4 62(4) .
N3B La1 N4B C4 24(4) .
N4A La1 N4B C4 -41(3) .
N5A La1 N4B C4 -14(9) .
N6B La1 N4B C4 -99(4) .
N1 La1 N4B C4 143(4) .
N2 La1 N4B C4 172(3) .
O1A La1 N4B C4 7(4) .
O1B La1 N4B C4 -58(4) .
N5B La1 N5A C5 -42(3) .
N6A La1 N5A C5 17(3) .
N4B La1 N5A C5 -43(8) .
N3A La1 N5A C5 -107(3) .
N3B La1 N5A C5 -77(3) .
N4A La1 N5A C5 -23(4) .
N6B La1 N5A C5 53(3) .
N1 La1 N5A C5 163(2) .
N2 La1 N5A C5 132(3) .
O1A La1 N5A C5 -66(3) .
O1B La1 N5A C5 -2(3) .
N6A La1 N5B C5 -55(3) .
N4B La1 N5B C5 -134(4) .
N3A La1 N5B C5 176(3) .
N3B La1 N5B C5 -169(4) .
N4A La1 N5B C5 -119(4) .
N5A La1 N5B C5 46(3) .
N6B La1 N5B C5 -19(3) .
N1 La1 N5B C5 92(4) .
N2 La1 N5B C5 40(4) .
O1A La1 N5B C5 -169(5) .
O1B La1 N5B C5 -92(4) .
N5B La1 N6A C6 52(3) .
N4B La1 N6A C6 -178(3) .
N3A La1 N6A C6 133(3) .
N3B La1 N6A C6 118(3) .
N4A La1 N6A C6 167(4) .
N5A La1 N6A C6 17(3) .
N6B La1 N6A C6 -47(3) .
N1 La1 N6A C6 -96(4) .
N2 La1 N6A C6 -42(3) .
O1A La1 N6A C6 90(3) .
O1B La1 N6A C6 166(5) .
N5B La1 N6B C6 -16(3) .
N6A La1 N6B C6 44(2) .
N4B La1 N6B C6 108(3) .
N3A La1 N6B C6 45(8) .
N3B La1 N6B C6 24(5) .
N4A La1 N6B C6 78(4) .
N5A La1 N6B C6 -53(3) .
N1 La1 N6B C6 -163(3) .
N2 La1 N6B C6 -131(4) .
O1A La1 N6B C6 2(4) .
O1B La1 N6B C6 66(3) .
La1 N1 C1 C2A -19(4) .
La1 N1 C1 C2B 22(4) .
C2B N2 C2A C1 58(3) .
La1 N2 C2A C1 -35(5) .
N1 C1 C2A N2 36(5) .
C2B C1 C2A N2 -58(3) .
C2A N2 C2B C1 -58(3) .
La1 N2 C2B C1 47(6) .
N1 C1 C2B N2 -47(6) .
C2A C1 C2B N2 58(3) .
La1 N3A C3 N3B -49(3) .
La1 N3A C3 C4 55(3) .
La1 N3B C3 N3A 47(3) .
La1 N3B C3 C4 -49(4) .
La1 N4B C4 N4A 49(3) .
La1 N4B C4 C3 -56(4) .
La1 N4A C4 N4B -46(3) .
La1 N4A C4 C3 49(3) .
N3A C3 C4 N4B 0(4) .
N3B C3 C4 N4B 68(4) .
N3A C3 C4 N4A -69(4) .
N3B C3 C4 N4A 0(4) .
La1 N5A C5 N5B 46(3) .
La1 N5A C5 C6 -49(3) .
La1 N5B C5 N5A -54(4) .
La1 N5B C5 C6 49(4) .
La1 N6B C6 N6A -49(3) .
La1 N6B C6 C5 49(4) .
La1 N6A C6 N6B 55(4) .
La1 N6A C6 C5 -48(4) .
N5A C5 C6 N6B -1(4) .
N5B C5 C6 N6B -62(4) .
N5A C5 C6 N6A 62(4) .
N5B C5 C6 N6A 1(4) .
